data_4304766
loop_
_publ_author_name
'Krzysztof Drabent'
'Zbigniew Ciunik'
'Andrzej Ozarowski'

_publ_contact_author_address
;
Faculty of Chemistry,
University of Wroclaw,
14. F. Joliot-Curie str.,
 50-383 Wroclaw,
Poland
;
_publ_contact_author_email drab@wchuwr.pl
_publ_contact_author_name 'Dr. Krzysztof Drabent'
_publ_contact_author_phone 48-71-3757351
_publ_section_title
;
X-ray Crystal Structures, Electron Paramagnetic Resonance, and Magnetic
Studies on Strongly Antiferromagnetically Coupled Mixed
\m-Hydroxide-\m-N1,N2-Triazole-Bridged One Dimensional Linear Chain
Copper(II) Complexes
;
_journal_name_full 'Inorganic Chemistry'
_journal_page_first 3358
_journal_page_last 3365
_journal_paper_doi 10.1021/ic7023428
_journal_volume 47
_journal_year 2008
_chemical_formula_sum 'C9 H7 B Br Cu F4 N4 O2'
_chemical_formula_weight 433.45
_chemical_name_systematic
; 
 ? 
;
_space_group_IT_number 2
_symmetry_cell_setting triclinic
_symmetry_space_group_name_Hall '-P 1'
_symmetry_space_group_name_H-M 'P -1'
_atom_sites_solution_hydrogens geom
_atom_sites_solution_primary direct
_atom_sites_solution_secondary difmap
_audit_creation_method SHELXL-97
_cell_angle_alpha 90.52(1)
_cell_angle_beta 96.09(1)
_cell_angle_gamma 108.10(1)
_cell_formula_units_Z 2
_cell_length_a 6.755(1)
_cell_length_b 7.174(1)
_cell_length_c 14.894(3)
_cell_measurement_reflns_used 2200
_cell_measurement_temperature 100(2)
_cell_measurement_theta_max 27.0
_cell_measurement_theta_min 3.24
_cell_volume 681.5(2)
_computing_cell_refinement 'CrysAlis RED (Oxford Diffraction,Poland Sp. z o.o)'
_computing_data_collection 'CrysAlis CCD (Oxford Diffraction,Poland Sp. z o.o)'
_computing_data_reduction 'CrysAlis RED (Oxford Diffraction,Poland Sp. z o.o)'
_computing_molecular_graphics 'SHELXTL-NT V5.1, Bruker AXS 1999'
_computing_publication_material 'SHELXL-97 (Sheldrick, 1997)'
_computing_structure_refinement 'SHELXL-97 (Sheldrick, 1997)'
_computing_structure_solution 'SHELXS-97 (Sheldrick, 1990)'
_diffrn_ambient_temperature 100(2)
_diffrn_measured_fraction_theta_full 0.952
_diffrn_measured_fraction_theta_max 0.952
_diffrn_measurement_device_type 'Kuma KM4CCD'
_diffrn_measurement_method '\w scan'
_diffrn_radiation_monochromator graphite
_diffrn_radiation_source 'fine-focus sealed tube'
_diffrn_radiation_type MoK\a
_diffrn_radiation_wavelength 0.71073
_diffrn_reflns_av_R_equivalents 0.0779
_diffrn_reflns_av_sigmaI/netI 0.0995
_diffrn_reflns_limit_h_max 8
_diffrn_reflns_limit_h_min -8
_diffrn_reflns_limit_k_max 5
_diffrn_reflns_limit_k_min -9
_diffrn_reflns_limit_l_max 19
_diffrn_reflns_limit_l_min -19
_diffrn_reflns_number 4620
_diffrn_reflns_theta_full 27.00
_diffrn_reflns_theta_max 27.00
_diffrn_reflns_theta_min 3.24
_diffrn_standards_number 0
_exptl_absorpt_coefficient_mu 4.592
_exptl_absorpt_correction_T_max 0.7702
_exptl_absorpt_correction_T_min 0.6088
_exptl_absorpt_correction_type analytical
_exptl_absorpt_process_details '(Instruction, Oxford Diffraction,Poland Sp. z o.o)'
_exptl_crystal_colour 'dark blue'
_exptl_crystal_density_diffrn 2.127
_exptl_crystal_density_method 'not measured'
_exptl_crystal_description plate
_exptl_crystal_F_000 426
_exptl_crystal_size_max 0.12
_exptl_crystal_size_mid 0.12
_exptl_crystal_size_min 0.06
_refine_diff_density_max 2.336
_refine_diff_density_min -1.023
_refine_diff_density_rms 0.185
_refine_ls_extinction_method none
_refine_ls_goodness_of_fit_ref 0.951
_refine_ls_hydrogen_treatment constr
_refine_ls_matrix_type full
_refine_ls_number_parameters 215
_refine_ls_number_reflns 2839
_refine_ls_number_restraints 0
_refine_ls_restrained_S_all 0.951
_refine_ls_R_factor_all 0.0833
_refine_ls_R_factor_gt 0.0551
_refine_ls_shift/su_max 0.000
_refine_ls_shift/su_mean 0.000
_refine_ls_structure_factor_coef Fsqd
_refine_ls_weighting_details 'calc w=1/[\s^2^(Fo^2^)+(0.0798P)^2^+0.0000P] where P=(Fo^2^+2Fc^2^)/3'
_refine_ls_weighting_scheme calc
_refine_ls_wR_factor_gt 0.1308
_refine_ls_wR_factor_ref 0.1454
_reflns_number_gt 1962
_reflns_number_total 2839
_reflns_threshold_expression >2sigma(I)
_cod_data_source_file ic7023428-file003_2.cif
_cod_data_source_block 2
_cod_depositor_comments
;
The following automatic conversions were performed:
'_symmetry_cell_setting' value 'Triclinic' changed to 'triclinic'
according to '/home/saulius/struct/CIF-dictionaries/cif_core.dic'
dictionary named 'cif_core.dic' version 2.4.1 from 2010-06-29.

Automatic conversion script
Id: cif_fix_enum 1527 2010-12-29 10:47:43Z saulius 
;
_cod_database_code 4304766

loop_
_symmetry_equiv_pos_as_xyz
'x, y, z'
'-x, -y, -z'

loop_
_atom_site_label
_atom_site_type_symbol
_atom_site_fract_x
_atom_site_fract_y
_atom_site_fract_z
_atom_site_U_iso_or_equiv
_atom_site_adp_type
_atom_site_occupancy
_atom_site_symmetry_multiplicity
_atom_site_calc_flag
_atom_site_refinement_flags
_atom_site_disorder_assembly
_atom_site_disorder_group
Cu1 Cu 0.5000 0.5000 0.0000 0.0204(3) Uani 1 2 d S . .
Cu2 Cu 0.0000 0.5000 0.0000 0.0194(3) Uani 1 2 d S . .
Br1 Br 0.25016(10) -0.49668(9) 0.63572(4) 0.0228(2) Uani 1 1 d . . .
O1 O 0.2396(7) 0.5183(6) -0.0627(3) 0.0202(10) Uani 1 1 d . . .
O2 O -0.1817(8) 0.1372(7) -0.0413(3) 0.0320(11) Uani 1 1 d . . .
B1 B 0.6969(13) 0.8787(11) 0.1677(5) 0.0256(17) Uani 1 1 d . . .
F4 F 0.6935(6) 1.0472(6) 0.2141(3) 0.0306(9) Uani 1 1 d . A .
F1 F 0.5942(9) 0.8505(8) 0.0777(3) 0.0395(16) Uani 0.832(10) 1 d P A 1
F2 F 0.6013(12) 0.7193(8) 0.2188(3) 0.052(2) Uani 0.832(10) 1 d P A 1
F3 F 0.9098(9) 0.8893(10) 0.1657(4) 0.049(2) Uani 0.832(10) 1 d P A 1
F1A F 0.479(9) 0.770(9) 0.174(4) 0.12(2) Uiso 0.168(10) 1 d P A 2
F2A F 0.787(3) 0.760(3) 0.2108(13) 0.015(6) Uiso 0.168(10) 1 d P A 2
F3A F 0.873(6) 0.972(5) 0.111(3) 0.068(11) Uiso 0.168(10) 1 d P A 2
N1 N 0.3396(8) 0.3853(7) 0.1008(3) 0.0157(10) Uani 1 1 d . . .
N2 N 0.1530(8) 0.4203(8) 0.1098(4) 0.0207(11) Uani 1 1 d . . .
N3 N 0.2360(8) 0.2686(7) 0.2275(3) 0.0170(11) Uani 1 1 d . . .
N4 N 0.2196(8) 0.1802(8) 0.3108(3) 0.0195(11) Uani 1 1 d . . .
C1 C 0.2736(9) 0.0236(9) 0.3118(4) 0.0196(13) Uani 1 1 d . . .
H1 H 0.3172 -0.0179 0.2586 0.024 Uiso 1 1 calc R . .
C2 C 0.2702(10) -0.0922(9) 0.3914(4) 0.0186(13) Uani 1 1 d . . .
C3 C 0.3096(10) -0.2721(10) 0.3827(4) 0.0216(13) Uani 1 1 d . . .
H3 H 0.3426 -0.3114 0.3265 0.026 Uiso 1 1 calc R . .
C4 C 0.3010(10) -0.3920(9) 0.4547(4) 0.0200(13) Uani 1 1 d . . .
H4 H 0.3266 -0.5141 0.4485 0.024 Uiso 1 1 calc R . .
C5 C 0.2540(9) -0.3318(9) 0.5371(4) 0.0184(13) Uani 1 1 d . . .
C6 C 0.2189(10) -0.1536(10) 0.5482(4) 0.0227(14) Uani 1 1 d . . .
H6 H 0.1911 -0.1132 0.6052 0.027 Uiso 1 1 calc R . .
C7 C 0.2248(10) -0.0334(9) 0.4742(4) 0.0191(13) Uani 1 1 d . . .
H7 H 0.1980 0.0881 0.4805 0.023 Uiso 1 1 calc R . .
C8 C 0.3896(9) 0.2949(9) 0.1712(4) 0.0168(12) Uani 1 1 d . . .
H8 H 0.5110 0.2545 0.1815 0.020 Uiso 1 1 calc R . .
C9 C 0.0912(10) 0.3504(9) 0.1867(4) 0.0177(13) Uani 1 1 d . . .
H9 H -0.0324 0.3551 0.2103 0.021 Uiso 1 1 calc R . .

loop_
_atom_site_aniso_label
_atom_site_aniso_U_11
_atom_site_aniso_U_22
_atom_site_aniso_U_33
_atom_site_aniso_U_23
_atom_site_aniso_U_13
_atom_site_aniso_U_12
Cu1 0.0190(6) 0.0318(6) 0.0175(6) 0.0102(5) 0.0079(4) 0.0158(5)
Cu2 0.0186(6) 0.0279(6) 0.0170(6) 0.0069(4) 0.0060(4) 0.0137(5)
Br1 0.0232(4) 0.0246(3) 0.0226(4) 0.0090(3) 0.0040(3) 0.0098(3)
O1 0.022(2) 0.031(2) 0.015(2) 0.0091(18) 0.0069(18) 0.018(2)
O2 0.029(3) 0.034(3) 0.033(3) -0.002(2) 0.003(2) 0.010(2)
B1 0.031(4) 0.025(4) 0.026(4) 0.005(3) 0.003(3) 0.015(3)
F4 0.031(2) 0.027(2) 0.040(2) 0.0009(18) 0.0120(19) 0.0156(18)
F1 0.049(4) 0.047(3) 0.032(3) 0.007(2) 0.005(3) 0.028(3)
F2 0.101(6) 0.026(3) 0.019(3) 0.008(2) -0.003(3) 0.009(3)
F3 0.034(3) 0.074(5) 0.048(4) -0.025(3) -0.009(3) 0.035(3)
N1 0.016(3) 0.019(3) 0.018(3) 0.003(2) 0.009(2) 0.012(2)
N2 0.022(3) 0.025(3) 0.021(3) 0.007(2) 0.009(2) 0.015(2)
N3 0.019(3) 0.021(3) 0.016(3) 0.003(2) 0.007(2) 0.012(2)
N4 0.021(3) 0.027(3) 0.016(3) 0.012(2) 0.008(2) 0.013(2)
C1 0.014(3) 0.026(3) 0.022(3) 0.005(3) 0.011(3) 0.008(3)
C2 0.019(3) 0.014(3) 0.024(3) 0.005(2) 0.003(3) 0.007(3)
C3 0.023(3) 0.029(3) 0.019(3) 0.002(3) 0.007(3) 0.015(3)
C4 0.019(3) 0.014(3) 0.025(3) 0.005(2) 0.002(3) 0.002(2)
C5 0.016(3) 0.024(3) 0.015(3) 0.003(2) -0.003(2) 0.008(3)
C6 0.024(3) 0.031(4) 0.018(3) 0.008(3) 0.008(3) 0.013(3)
C7 0.017(3) 0.023(3) 0.020(3) 0.003(3) 0.002(3) 0.011(3)
C8 0.016(3) 0.017(3) 0.018(3) 0.002(2) 0.007(2) 0.004(2)
C9 0.019(3) 0.020(3) 0.019(3) 0.002(2) 0.004(3) 0.011(3)

loop_
_atom_type_symbol
_atom_type_description
_atom_type_scat_dispersion_real
_atom_type_scat_dispersion_imag
_atom_type_scat_source
C C 0.0033 0.0016 'International Tables Vol C Tables 4.2.6.8 and 6.1.1.4'
H H 0.0000 0.0000 'International Tables Vol C Tables 4.2.6.8 and 6.1.1.4'
N N 0.0061 0.0033 'International Tables Vol C Tables 4.2.6.8 and 6.1.1.4'
Br Br -0.2901 2.4595 'International Tables Vol C Tables 4.2.6.8 and 6.1.1.4'
B B 0.0013 0.0007 'International Tables Vol C Tables 4.2.6.8 and 6.1.1.4'
F F 0.0171 0.0103 'International Tables Vol C Tables 4.2.6.8 and 6.1.1.4'
O O 0.0106 0.0060 'International Tables Vol C Tables 4.2.6.8 and 6.1.1.4'
Cu Cu 0.3201 1.2651 'International Tables Vol C Tables 4.2.6.8 and 6.1.1.4'

loop_
_geom_angle_atom_site_label_1
_geom_angle_atom_site_label_2
_geom_angle_atom_site_label_3
_geom_angle
_geom_angle_site_symmetry_1
_geom_angle_site_symmetry_3
_geom_angle_publ_flag
O1 Cu1 O1 180.0(3) . 2_665 ?
O1 Cu1 N1 92.28(18) . 2_665 ?
O1 Cu1 N1 87.72(18) 2_665 2_665 ?
O1 Cu1 N1 87.72(18) . . ?
O1 Cu1 N1 92.28(18) 2_665 . ?
N1 Cu1 N1 180.000(1) 2_665 . ?
O1 Cu2 O1 180.0(3) . 2_565 ?
O1 Cu2 N2 91.91(19) . 2_565 ?
O1 Cu2 N2 88.09(19) 2_565 2_565 ?
O1 Cu2 N2 88.09(19) . . ?
O1 Cu2 N2 91.91(19) 2_565 . ?
N2 Cu2 N2 180.0(3) 2_565 . ?
Cu2 O1 Cu1 121.6(2) . . ?
F2A B1 F4 118.3(10) . . ?
F2A B1 F2 52.8(10) . . ?
F4 B1 F2 106.6(6) . . ?
F2A B1 F3 55.7(10) . . ?
F4 B1 F3 107.8(6) . . ?
F2 B1 F3 108.5(7) . . ?
F2A B1 F1 126.9(10) . . ?
F4 B1 F1 114.8(6) . . ?
F2 B1 F1 109.8(6) . . ?
F3 B1 F1 109.2(6) . . ?
F2A B1 F1A 99(3) . . ?
F4 B1 F1A 95(2) . . ?
F2 B1 F1A 48(2) . . ?
F3 B1 F1A 152(2) . . ?
F1 B1 F1A 74(3) . . ?
F2A B1 F3A 96.8(19) . . ?
F4 B1 F3A 98.9(15) . . ?
F2 B1 F3A 147.1(16) . . ?
F3 B1 F3A 42.4(15) . . ?
F1 B1 F3A 76.5(16) . . ?
F1A B1 F3A 150(3) . . ?
C8 N1 N2 109.3(5) . . ?
C8 N1 Cu1 130.9(4) . . ?
N2 N1 Cu1 119.3(4) . . ?
C9 N2 N1 107.6(5) . . ?
C9 N2 Cu2 132.0(4) . . ?
N1 N2 Cu2 118.5(4) . . ?
C8 N3 C9 106.6(5) . . ?
C8 N3 N4 129.4(5) . . ?
C9 N3 N4 124.0(5) . . ?
C1 N4 N3 112.5(5) . . ?
N4 C1 C2 122.2(6) . . ?
N4 C1 H1 118.9 . . ?
C2 C1 H1 118.9 . . ?
C7 C2 C3 119.6(6) . . ?
C7 C2 C1 122.6(5) . . ?
C3 C2 C1 117.8(6) . . ?
C4 C3 C2 120.6(6) . . ?
C4 C3 H3 119.7 . . ?
C2 C3 H3 119.7 . . ?
C3 C4 C5 119.1(6) . . ?
C3 C4 H4 120.4 . . ?
C5 C4 H4 120.4 . . ?
C6 C5 C4 121.5(6) . . ?
C6 C5 Br1 120.3(5) . . ?
C4 C5 Br1 118.2(4) . . ?
C5 C6 C7 119.0(6) . . ?
C5 C6 H6 120.5 . . ?
C7 C6 H6 120.5 . . ?
C2 C7 C6 120.1(6) . . ?
C2 C7 H7 120.0 . . ?
C6 C7 H7 120.0 . . ?
N1 C8 N3 108.0(5) . . ?
N1 C8 H8 126.0 . . ?
N3 C8 H8 126.0 . . ?
N2 C9 N3 108.6(5) . . ?
N2 C9 H9 125.7 . . ?
N3 C9 H9 125.7 . . ?

loop_
_geom_bond_atom_site_label_1
_geom_bond_atom_site_label_2
_geom_bond_distance
_geom_bond_site_symmetry_2
_geom_bond_publ_flag
Cu1 O1 1.945(4) . ?
Cu1 O1 1.945(4) 2_665 ?
Cu1 N1 1.980(5) 2_665 ?
Cu1 N1 1.980(5) . ?
Cu2 O1 1.924(4) . ?
Cu2 O1 1.924(4) 2_565 ?
Cu2 N2 2.023(5) 2_565 ?
Cu2 N2 2.023(5) . ?
Br1 C5 1.891(6) . ?
B1 F2A 1.32(2) . ?
B1 F4 1.395(9) . ?
B1 F2 1.402(9) . ?
B1 F3 1.420(9) . ?
B1 F1 1.425(9) . ?
B1 F1A 1.45(6) . ?
B1 F3A 1.52(4) . ?
N1 C8 1.306(8) . ?
N1 N2 1.379(7) . ?
N2 C9 1.311(8) . ?
N3 C8 1.372(8) . ?
N3 C9 1.381(7) . ?
N3 N4 1.398(7) . ?
N4 C1 1.284(8) . ?
C1 C2 1.451(8) . ?
C1 H1 0.9500 . ?
C2 C7 1.395(9) . ?
C2 C3 1.404(8) . ?
C3 C4 1.376(9) . ?
C3 H3 0.9500 . ?
C4 C5 1.397(9) . ?
C4 H4 0.9500 . ?
C5 C6 1.382(9) . ?
C6 C7 1.402(9) . ?
C6 H6 0.9500 . ?
C7 H7 0.9500 . ?
C8 H8 0.9500 . ?
C9 H9 0.9500 . ?

loop_
_geom_torsion_atom_site_label_1
_geom_torsion_atom_site_label_2
_geom_torsion_atom_site_label_3
_geom_torsion_atom_site_label_4
_geom_torsion
_geom_torsion_site_symmetry_1
_geom_torsion_site_symmetry_2
_geom_torsion_site_symmetry_3
_geom_torsion_site_symmetry_4
_geom_torsion_publ_flag
O1 Cu2 O1 Cu1 -52(100) 2_565 . . . ?
N2 Cu2 O1 Cu1 170.9(3) 2_565 . . . ?
N2 Cu2 O1 Cu1 -9.1(3) . . . . ?
O1 Cu1 O1 Cu2 47(100) 2_665 . . . ?
N1 Cu1 O1 Cu2 -163.2(3) 2_665 . . . ?
N1 Cu1 O1 Cu2 16.8(3) . . . . ?
O1 Cu1 N1 C8 167.1(6) . . . . ?
O1 Cu1 N1 C8 -12.9(6) 2_665 . . . ?
N1 Cu1 N1 C8 -56(100) 2_665 . . . ?
O1 Cu1 N1 N2 -22.2(4) . . . . ?
O1 Cu1 N1 N2 157.8(4) 2_665 . . . ?
N1 Cu1 N1 N2 115(100) 2_665 . . . ?
C8 N1 N2 C9 0.2(7) . . . . ?
Cu1 N1 N2 C9 -172.4(4) . . . . ?
C8 N1 N2 Cu2 -165.9(4) . . . . ?
Cu1 N1 N2 Cu2 21.5(6) . . . . ?
O1 Cu2 N2 C9 -169.5(6) . . . . ?
O1 Cu2 N2 C9 10.5(6) 2_565 . . . ?
N2 Cu2 N2 C9 9(100) 2_565 . . . ?
O1 Cu2 N2 N1 -7.4(4) . . . . ?
O1 Cu2 N2 N1 172.6(4) 2_565 . . . ?
N2 Cu2 N2 N1 171(100) 2_565 . . . ?
C8 N3 N4 C1 -41.2(9) . . . . ?
C9 N3 N4 C1 139.6(6) . . . . ?
N3 N4 C1 C2 179.7(5) . . . . ?
N4 C1 C2 C7 -5.4(10) . . . . ?
N4 C1 C2 C3 173.1(6) . . . . ?
C7 C2 C3 C4 1.0(10) . . . . ?
C1 C2 C3 C4 -177.6(6) . . . . ?
C2 C3 C4 C5 -0.5(10) . . . . ?
C3 C4 C5 C6 -0.9(9) . . . . ?
C3 C4 C5 Br1 -178.4(5) . . . . ?
C4 C5 C6 C7 1.8(10) . . . . ?
Br1 C5 C6 C7 179.3(5) . . . . ?
C3 C2 C7 C6 0.0(9) . . . . ?
C1 C2 C7 C6 178.5(6) . . . . ?
C5 C6 C7 C2 -1.4(10) . . . . ?
N2 N1 C8 N3 0.1(7) . . . . ?
Cu1 N1 C8 N3 171.6(4) . . . . ?
C9 N3 C8 N1 -0.4(7) . . . . ?
N4 N3 C8 N1 -179.8(6) . . . . ?
N1 N2 C9 N3 -0.5(7) . . . . ?
Cu2 N2 C9 N3 163.1(4) . . . . ?
C8 N3 C9 N2 0.5(7) . . . . ?
N4 N3 C9 N2 180.0(5) . . . . ?
